data_7720502
loop_
_publ_author_name
'Dubrawski, Zachary'
'A&#xef;ssiou, Samy'
'Jeanneau, Erwann'
'Thieuleux, Chlo&#xe9;'
'Camp, Cl&#xe9;ment'

_publ_section_title
;
 Visible-light driven H<sub>2</sub> reductive elimination unlocks
 reactivity in polyhydrido niobium iridium clusters.
;
_journal_issue 2
_journal_name_full 'Dalton transactions (Cambridge, England : 2003)'
_journal_page_first 620
_journal_page_last 629
_journal_paper_doi 10.1039/d5dt02432c
_journal_volume 55
_journal_year 2026
_chemical_formula_moiety 'C32 H51 Ir3 N Nb'
_chemical_formula_sum 'C32 H51 Ir3 N Nb'
_chemical_formula_weight 1119.24
_space_group_crystal_system orthorhombic
_space_group_IT_number 19
_space_group_name_Hall 'P 2ac 2ab'
_space_group_name_H-M_alt 'P 21 21 21'
_atom_sites_solution_hydrogens geom
_atom_sites_solution_primary dual
_audit_creation_date 2025-03-31
_audit_creation_method
;
Olex2 1.5-ac6-020
(compiled 2024.02.14 svn.r2f8d729c for Rigaku Oxford Diffraction, GUI svn.r6966)
;
_audit_update_record
;
2025-09-11 deposited with the CCDC.	2025-11-20 downloaded from the CCDC.
;
_cell_angle_alpha 90
_cell_angle_beta 90
_cell_angle_gamma 90
_cell_formula_units_Z 4
_cell_length_a 12.54910(10)
_cell_length_b 13.87850(10)
_cell_length_c 20.41610(10)
_cell_measurement_reflns_used 54188
_cell_measurement_temperature 100.0(2)
_cell_measurement_theta_max 78.0500
_cell_measurement_theta_min 3.4640
_cell_volume 3555.72(4)
_computing_cell_refinement 'CrysAlisPro 1.171.44.101a (Rigaku OD, 2025)'
_computing_data_collection 'CrysAlisPro system (CCD 44.98a 64-bit (release 07-03-2025))'
_computing_data_reduction 'CrysAlisPro 1.171.44.101a (Rigaku OD, 2025)'
_computing_molecular_graphics 'Olex2 1.5-ac6-020 (Dolomanov et al., 2009)'
_computing_publication_material 'Olex2 1.5-ac6-020 (Dolomanov et al., 2009)'
_computing_structure_refinement 'SHELXL 2018/3 (Sheldrick, 2015)'
_computing_structure_solution 'SHELXT 2018/2 (Sheldrick, 2018)'
_diffrn_ambient_environment N~2~
_diffrn_ambient_temperature 100.0(2)
_diffrn_detector 'Hybrid Pixel Array Detector'
_diffrn_detector_area_resol_mean 10.0000
_diffrn_detector_type 'HyPix-Arc 100'
_diffrn_measured_fraction_theta_full 1.000
_diffrn_measured_fraction_theta_max 0.981
_diffrn_measurement_details
;
List of Runs (angles in degrees, time in seconds):

  # Type    Start    End  Width  t~exp~   \w     \q     \k     \f   Frames
#--------------------------------------------------------------------------
  1  \w   -156.00 -79.00   0.50    0.72    --  -81.95 -61.00-150.00  154
  2  \w   -126.00 -79.00   0.50    0.18    --  -50.53 -57.00 -90.00   94
  3  \w   -126.00 -79.00   0.50    0.18    --  -50.53 -57.00 -30.00   94
  4  \w   -159.00 -75.00   0.50    0.72    --  -81.95 -45.00-120.00  168
  5  \w   -126.00 -79.00   0.50    0.18    --  -50.53 -57.00   0.00   94
  6  \w   -159.00 -75.00   0.50    0.72    --  -81.95 -45.00 -30.00  168
  7  \w   -159.00 -75.00   0.50    0.72    --  -81.95 -45.00   0.00  168
  8  \w   -159.00 -75.00   0.50    0.72    --  -81.95 -45.00 -60.00  168
  9  \w   -128.00 -44.00   0.50    0.18    --  -50.53 -38.00  30.00  168
 10  \w   -128.00 -44.00   0.50    0.18    --  -50.53 -38.00  90.00  168
 11  \w   -159.00 -74.00   0.50    0.72    --  -81.95 -47.00 157.00  170
 12  \w   -156.00 -79.00   0.50    0.72    --  -81.95 -61.00 120.00  154
 13  \w   -156.00 -79.00   0.50    0.72    --  -81.95 -61.00  60.00  154
 14  \w   -128.00 -44.00   0.50    0.18    --  -50.53 -38.00 -90.00  168
 15  \w   -128.00 -44.00   0.50    0.18    --  -50.53 -38.00-180.00  168
 16  \w    -66.00 -11.00   0.50    0.72    --  -81.95  99.00  44.00  110
 17  \w    -67.00 -12.00   0.50    0.72    --  -81.95  84.00 152.00  110
 18  \w    -19.00  28.00   0.50    0.18    --  -50.53  38.00  60.00   94
 19  \w    -31.00  -5.00   0.50    0.72    --  -81.95  47.00 -53.00   52
 20  \w    -19.00  28.00   0.50    0.18    --  -50.53  38.00 -90.00   94
 21  \w     31.00  75.00   0.50    0.72    --   99.76 -77.00 -30.00   88
 22  \w     42.00  75.00   0.50    0.72    --  111.05 -77.00  30.00   66
 23  \w     42.00  75.00   0.50    0.72    --  111.05 -77.00  60.00   66
 24  \w    120.00 170.00   0.50    0.72    --   99.76  84.00 152.00  100
 25  \w    119.00 171.00   0.50    0.72    --   99.76  99.00  44.00  104
 26  \w     31.00  75.00   0.50    0.72    --   99.76 -77.00-180.00   88
 27  \w     36.00 101.00   0.50    0.72    --  111.05-125.00 -90.00  130
 28  \w     40.00  92.00   0.50    0.72    --  111.05 -99.00 -61.00  104
 29  \w     29.00  92.00   0.50    0.72    --   99.76 -95.00  60.00  126
 30  \w     40.00  92.00   0.50    0.72    --  111.05 -95.00 120.00  104
 31  \w     36.00 101.00   0.50    0.72    --  111.05-125.00  30.00  130
 32  \w     29.00  92.00   0.50    0.72    --   99.76 -95.00-180.00  126
 33  \w     98.00 136.00   0.50    0.72    --  111.05  15.00-180.00   76
 34  \w    121.00 178.00   0.50    0.72    --  111.05  77.00-180.00  114
 35  \w    121.00 169.00   0.50    0.72    --   99.76  77.00-120.00   96
 36  \w    121.00 169.00   0.50    0.72    --   99.76  77.00 -90.00   96
 37  \w     92.00 177.00   0.50    0.72    --   99.76  47.00 -53.00  170
 38  \w     92.00 177.00   0.50    0.72    --   99.76  47.00 -53.00  170
 39  \w     98.00 136.00   0.50    0.72    --  111.05  15.00 -90.00   76
 40  \w     87.00 136.00   0.50    0.72    --   99.76  15.00  30.00   98
 41  \w     98.00 136.00   0.50    0.72    --  111.05  15.00  60.00   76
 42  \w     87.00 136.00   0.50    0.72    --   99.76  15.00  90.00   98
 43  \w     93.00 166.00   0.50    0.72    --   99.76  30.00 120.00  146
 44  \w   -152.00 -97.00   0.50    0.72    --  -81.95 -95.00 -90.00  110
;
_diffrn_measurement_device 'four-circle diffractometer'
_diffrn_measurement_device_type 'XtaLAB Synergy, Dualflex, HyPix-Arc 100'
_diffrn_measurement_method '\w scans'
_diffrn_orient_matrix_type 'CrysAlisPro convention (1999,Acta A55,543-557)'
_diffrn_orient_matrix_UB_11 -0.0434104000
_diffrn_orient_matrix_UB_12 0.1037997000
_diffrn_orient_matrix_UB_13 0.0025131000
_diffrn_orient_matrix_UB_21 -0.0558289000
_diffrn_orient_matrix_UB_22 -0.0155454000
_diffrn_orient_matrix_UB_23 -0.0663421000
_diffrn_orient_matrix_UB_31 -0.1002597000
_diffrn_orient_matrix_UB_32 -0.0361629000
_diffrn_orient_matrix_UB_33 0.0359436000
_diffrn_radiation_monochromator mirror
_diffrn_radiation_probe x-ray
_diffrn_radiation_type 'Cu K\a'
_diffrn_radiation_wavelength 1.54184
_diffrn_reflns_av_R_equivalents 0.0434
_diffrn_reflns_av_unetI/netI 0.0174
_diffrn_reflns_Laue_measured_fraction_full 1.000
_diffrn_reflns_Laue_measured_fraction_max 0.981
_diffrn_reflns_limit_h_max 14
_diffrn_reflns_limit_h_min -15
_diffrn_reflns_limit_k_max 16
_diffrn_reflns_limit_k_min -17
_diffrn_reflns_limit_l_max 25
_diffrn_reflns_limit_l_min -25
_diffrn_reflns_number 67254
_diffrn_reflns_point_group_measured_fraction_full 1.000
_diffrn_reflns_point_group_measured_fraction_max 0.969
_diffrn_reflns_theta_full 67.684
_diffrn_reflns_theta_max 78.824
_diffrn_reflns_theta_min 3.851
_diffrn_source 'micro-focus sealed X-ray tube'
_diffrn_source_type 'PhotonJet (Cu) X-ray Source'
_exptl_absorpt_coefficient_mu 23.914
_exptl_absorpt_correction_T_max 1.00000
_exptl_absorpt_correction_T_min 0.15840
_exptl_absorpt_correction_type multi-scan
_exptl_absorpt_process_details
;
CrysAlisPro 1.171.44.101a (Rigaku Oxford Diffraction, 2025)
Empirical absorption correction using spherical harmonics,
implemented in SCALE3 ABSPACK scaling algorithm.
;
_exptl_crystal_colour 'dark orange'
_exptl_crystal_colour_modifier dark
_exptl_crystal_colour_primary orange
_exptl_crystal_density_diffrn 2.091
_exptl_crystal_description plate
_exptl_crystal_F_000 2088
_exptl_crystal_size_max 0.18
_exptl_crystal_size_mid 0.12
_exptl_crystal_size_min 0.05
_refine_diff_density_max 2.911
_refine_diff_density_min -0.909
_refine_diff_density_rms 0.142
_refine_ls_abs_structure_details
;
 Flack x determined using 3194 quotients [(I+)-(I-)]/[(I+)+(I-)]
 (Parsons, Flack and Wagner, Acta Cryst. B69 (2013) 249-259).
;
_refine_ls_abs_structure_Flack -0.026(7)
_refine_ls_extinction_method none
_refine_ls_goodness_of_fit_ref 1.049
_refine_ls_hydrogen_treatment constr
_refine_ls_matrix_type full
_refine_ls_number_parameters 351
_refine_ls_number_reflns 7433
_refine_ls_number_restraints 0
_refine_ls_restrained_S_all 1.049
_refine_ls_R_factor_all 0.0218
_refine_ls_R_factor_gt 0.0217
_refine_ls_shift/su_max 0.001
_refine_ls_shift/su_mean 0.000
_refine_ls_structure_factor_coef Fsqd
_refine_ls_weighting_details 'w=1/[\s^2^(Fo^2^)+(0.0349P)^2^+11.9592P] where P=(Fo^2^+2Fc^2^)/3'
_refine_ls_weighting_scheme calc
_refine_ls_wR_factor_gt 0.0576
_refine_ls_wR_factor_ref 0.0577
_reflns_Friedel_coverage 0.773
_reflns_Friedel_fraction_full 1.000
_reflns_Friedel_fraction_max 0.953
_reflns_number_gt 7399
_reflns_number_total 7433
_reflns_threshold_expression 'I > 2\s(I)'
_cod_data_source_file d5dt02432c2.cif
_cod_data_source_block zd433_autored
_cod_database_code 7720502
_shelx_shelxl_version_number 2018/3
_chemical_oxdiff_formula 'C32 H51 Ir3 N1 Nb1'
_chemical_oxdiff_usercomment 'CSD: MOHWOV'
_shelx_space_group_comment
;
The symmetry employed for this shelxl refinement is uniquely defined
by the following loop, which should always be used as a source of
symmetry information in preference to the above space-group names.
They are only intended as comments.
;
_shelx_estimated_absorpt_t_max 0.381
_shelx_estimated_absorpt_t_min 0.099
_diffrn_oxdiff_digest_od_ed
;

;
_olex2_refinement_description
;
1. Fixed Uiso
 At 1.5 times of:
  All C(H,H,H) groups
2.a Idealised Me refined as rotating group:
 C20(H20A,H20B,H20C), C30(H30A,H30B,H30C), C31(H31A,H31B,H31C), C28(H28A,H28B,
 H28C), C29(H29A,H29B,H29C), C2(H2A,H2B,H2C), C18(H18A,H18B,H18C), C19(H19A,
 H19B,H19C), C12(H12A,H12B,H12C), C8(H8A,H8B,H8C), C11(H11A,H11B,H11C), C9(H9A,
 H9B,H9C), C10(H10A,H10B,H10C), C22(H22A,H22B,H22C), C21(H21A,H21B,H21C),
 C32(H32A,H32B,H32C), C1(H1A,H1B,H1C)
;
_olex2_submission_original_sample_id ZD433
_olex2_submission_special_instructions 'No special instructions were received'
_oxdiff_exptl_absorpt_empirical_details
;
Empirical correction (ABSPACK) includes:
- Absorption correction using spherical harmonics
- Frame scaling
;
_oxdiff_exptl_absorpt_empirical_full_max 4.474
_oxdiff_exptl_absorpt_empirical_full_min 0.647

loop_
_space_group_symop_operation_xyz
'x, y, z'
'-x+1/2, -y, z+1/2'
'-x, y+1/2, -z+1/2'
'x+1/2, -y+1/2, -z'

loop_
_atom_site_label
_atom_site_type_symbol
_atom_site_fract_x
_atom_site_fract_y
_atom_site_fract_z
_atom_site_U_iso_or_equiv
_atom_site_adp_type
_atom_site_occupancy
_atom_site_site_symmetry_order
_atom_site_calc_flag
_atom_site_refinement_flags_posn
_atom_site_refinement_flags_adp
_atom_site_refinement_flags_occupancy
_atom_site_disorder_assembly
_atom_site_disorder_group
Ir2 Ir 0.64336(2) 0.73994(2) 0.24748(2) 0.01574(7) Uani 1 1 d . . . . .
Ir3 Ir 0.77804(2) 0.67724(2) 0.43595(2) 0.01624(7) Uani 1 1 d . . . . .
Ir1 Ir 0.85608(2) 0.78238(2) 0.22772(2) 0.01876(8) Uani 1 1 d . . . . .
Nb1 Nb 0.74909(4) 0.79668(4) 0.33415(3) 0.01548(12) Uani 1 1 d . . . . .
N1 N 0.7218(6) 0.9322(4) 0.3623(3) 0.0214(12) Uani 1 1 d . . . . .
C3 C 0.9644(6) 0.9081(6) 0.2203(4) 0.0244(16) Uani 1 1 d . . . . .
C20 C 0.3791(6) 0.7331(7) 0.2641(5) 0.0335(19) Uani 1 1 d . . . . .
H20A H 0.388523 0.735230 0.311727 0.050 Uiso 1 1 calc R U . . .
H20B H 0.316977 0.693331 0.253425 0.050 Uiso 1 1 calc R U . . .
H20C H 0.368210 0.798557 0.247421 0.050 Uiso 1 1 calc R U . . .
C27 C 0.8872(6) 0.5704(5) 0.4811(4) 0.0212(15) Uani 1 1 d . . . . .
C23 C 0.7872(7) 0.5252(5) 0.4669(4) 0.0251(16) Uani 1 1 d . . . . .
C26 C 0.8673(6) 0.6465(5) 0.5275(3) 0.0209(14) Uani 1 1 d . . . . .
C25 C 0.7563(6) 0.6471(5) 0.5422(3) 0.0213(15) Uani 1 1 d . . . . .
C4 C 0.8687(7) 0.9321(6) 0.1873(4) 0.0274(17) Uani 1 1 d . . . . .
C30 C 0.7020(7) 0.7121(7) 0.5905(4) 0.0324(19) Uani 1 1 d . . . . .
H30A H 0.733271 0.776685 0.587977 0.049 Uiso 1 1 calc R U . . .
H30B H 0.711380 0.686406 0.634849 0.049 Uiso 1 1 calc R U . . .
H30C H 0.625779 0.715688 0.580263 0.049 Uiso 1 1 calc R U . . .
C7 C 1.0124(6) 0.8270(6) 0.1860(4) 0.0271(17) Uani 1 1 d . . . . .
C5 C 0.8566(7) 0.8680(6) 0.1328(4) 0.0299(17) Uani 1 1 d . . . . .
C16 C 0.5403(6) 0.6133(5) 0.2590(4) 0.0204(15) Uani 1 1 d . . . . .
C31 C 0.9509(7) 0.7086(6) 0.5587(4) 0.0295(17) Uani 1 1 d . . . . .
H31A H 1.011402 0.715563 0.528730 0.044 Uiso 1 1 calc R U . . .
H31B H 0.975083 0.678637 0.599553 0.044 Uiso 1 1 calc R U . . .
H31C H 0.920838 0.772267 0.568224 0.044 Uiso 1 1 calc R U . . .
C28 C 0.7736(9) 0.4382(6) 0.4246(4) 0.036(2) Uani 1 1 d . . . . .
H28A H 0.700625 0.436314 0.407529 0.055 Uiso 1 1 calc R U . . .
H28B H 0.787278 0.380049 0.450476 0.055 Uiso 1 1 calc R U . . .
H28C H 0.823989 0.441141 0.387942 0.055 Uiso 1 1 calc R U . . .
C24 C 0.7057(6) 0.5713(6) 0.5045(4) 0.0238(16) Uani 1 1 d . . . . .
C29 C 0.5920(8) 0.5407(8) 0.5110(5) 0.040(2) Uani 1 1 d . . . . .
H29A H 0.546295 0.597852 0.513199 0.059 Uiso 1 1 calc R U . . .
H29B H 0.583358 0.502558 0.551000 0.059 Uiso 1 1 calc R U . . .
H29C H 0.571909 0.501668 0.472933 0.059 Uiso 1 1 calc R U . . .
C6 C 0.9476(7) 0.8043(6) 0.1312(4) 0.0306(18) Uani 1 1 d . . . . .
C17 C 0.6162(6) 0.5892(5) 0.2106(4) 0.0240(16) Uani 1 1 d . . . . .
C2 C 0.6375(8) 1.0001(6) 0.3483(4) 0.0312(18) Uani 1 1 d . . . . .
H2A H 0.596542 0.977778 0.310378 0.047 Uiso 1 1 calc R U . . .
H2B H 0.668464 1.063394 0.338711 0.047 Uiso 1 1 calc R U . . .
H2C H 0.590322 1.005253 0.386410 0.047 Uiso 1 1 calc R U . . .
C18 C 0.6550(8) 0.6360(7) 0.0893(4) 0.040(2) Uani 1 1 d . . . . .
H18A H 0.634663 0.688693 0.059894 0.060 Uiso 1 1 calc R U . . .
H18B H 0.635999 0.574214 0.069255 0.060 Uiso 1 1 calc R U . . .
H18C H 0.732057 0.638118 0.097024 0.060 Uiso 1 1 calc R U . . .
C19 C 0.4585(7) 0.7795(7) 0.1209(5) 0.036(2) Uani 1 1 d . . . . .
H19A H 0.437148 0.837232 0.145171 0.054 Uiso 1 1 calc R U . . .
H19B H 0.395404 0.749735 0.101032 0.054 Uiso 1 1 calc R U . . .
H19C H 0.509070 0.797369 0.086386 0.054 Uiso 1 1 calc R U . . .
C12 C 1.1173(7) 0.7808(8) 0.2030(5) 0.041(2) Uani 1 1 d . . . . .
H12A H 1.129303 0.785663 0.250333 0.061 Uiso 1 1 calc R U . . .
H12B H 1.174902 0.813916 0.179694 0.061 Uiso 1 1 calc R U . . .
H12C H 1.115977 0.712812 0.190127 0.061 Uiso 1 1 calc R U . . .
C14 C 0.5102(6) 0.7090(5) 0.1669(4) 0.0222(15) Uani 1 1 d . . . . .
C8 C 1.0143(9) 0.9626(8) 0.2756(6) 0.044(2) Uani 1 1 d . . . . .
H8A H 0.958366 0.991228 0.302832 0.066 Uiso 1 1 calc R U . . .
H8B H 1.059899 1.013714 0.257935 0.066 Uiso 1 1 calc R U . . .
H8C H 1.057358 0.918540 0.302162 0.066 Uiso 1 1 calc R U . . .
C11 C 0.9698(10) 0.7299(9) 0.0796(5) 0.050(3) Uani 1 1 d . . . . .
H11A H 0.902377 0.707239 0.060861 0.076 Uiso 1 1 calc R U . . .
H11B H 1.007847 0.675409 0.099246 0.076 Uiso 1 1 calc R U . . .
H11C H 1.013705 0.758354 0.044912 0.076 Uiso 1 1 calc R U . . .
C9 C 0.8014(8) 1.0179(7) 0.2014(6) 0.043(2) Uani 1 1 d . . . . .
H9A H 0.726559 1.002339 0.192770 0.064 Uiso 1 1 calc R U . . .
H9B H 0.823578 1.071478 0.173298 0.064 Uiso 1 1 calc R U . . .
H9C H 0.809861 1.036257 0.247460 0.064 Uiso 1 1 calc R U . . .
C10 C 0.7715(9) 0.8776(9) 0.0819(5) 0.048(3) Uani 1 1 d . . . . .
H10A H 0.777297 0.940719 0.060707 0.072 Uiso 1 1 calc R U . . .
H10B H 0.701414 0.871604 0.102675 0.072 Uiso 1 1 calc R U . . .
H10C H 0.780056 0.826721 0.049039 0.072 Uiso 1 1 calc R U . . .
C15 C 0.4766(6) 0.6904(5) 0.2331(4) 0.0210(14) Uani 1 1 d . . . . .
C22 C 0.6928(8) 0.5067(7) 0.2132(6) 0.044(3) Uani 1 1 d . . . . .
H22A H 0.760409 0.525913 0.193035 0.066 Uiso 1 1 calc R U . . .
H22B H 0.662987 0.451702 0.189351 0.066 Uiso 1 1 calc R U . . .
H22C H 0.705197 0.488505 0.258959 0.066 Uiso 1 1 calc R U . . .
C21 C 0.5208(7) 0.5599(7) 0.3217(4) 0.034(2) Uani 1 1 d . . . . .
H21A H 0.588565 0.550262 0.344592 0.051 Uiso 1 1 calc R U . . .
H21B H 0.488577 0.497198 0.311943 0.051 Uiso 1 1 calc R U . . .
H21C H 0.472447 0.597393 0.349453 0.051 Uiso 1 1 calc R U . . .
C13 C 0.5967(7) 0.6469(6) 0.1539(4) 0.0247(16) Uani 1 1 d . . . . .
C32 C 0.9953(7) 0.5397(7) 0.4564(4) 0.0322(18) Uani 1 1 d . . . . .
H32A H 0.988348 0.513702 0.411990 0.048 Uiso 1 1 calc R U . . .
H32B H 1.024510 0.489961 0.485406 0.048 Uiso 1 1 calc R U . . .
H32C H 1.043290 0.595382 0.455818 0.048 Uiso 1 1 calc R U . . .
C1 C 0.7912(8) 0.9692(6) 0.4138(5) 0.034(2) Uani 1 1 d . . . . .
H1A H 0.752189 0.970567 0.455356 0.052 Uiso 1 1 calc R U . . .
H1B H 0.814413 1.034515 0.402519 0.052 Uiso 1 1 calc R U . . .
H1C H 0.853626 0.927212 0.418097 0.052 Uiso 1 1 calc R U . . .

loop_
_atom_site_aniso_label
_atom_site_aniso_U_11
_atom_site_aniso_U_22
_atom_site_aniso_U_33
_atom_site_aniso_U_23
_atom_site_aniso_U_13
_atom_site_aniso_U_12
Ir2 0.01818(14) 0.01374(12) 0.01529(13) -0.00002(10) -0.00200(11) 0.00035(10)
Ir3 0.01768(14) 0.01603(13) 0.01502(13) 0.00198(10) -0.00151(11) -0.00051(11)
Ir1 0.01870(14) 0.01793(14) 0.01966(14) 0.00424(10) 0.00112(12) 0.00000(11)
Nb1 0.0168(3) 0.0137(3) 0.0160(2) 0.00148(19) -0.0021(2) -0.00042(18)
N1 0.030(3) 0.017(3) 0.018(3) -0.002(2) -0.005(3) 0.000(3)
C3 0.023(4) 0.023(4) 0.026(4) 0.008(3) 0.001(3) -0.009(3)
C20 0.019(4) 0.039(4) 0.042(5) -0.014(4) 0.002(3) 0.003(3)
C27 0.025(4) 0.020(3) 0.019(3) 0.004(3) -0.004(3) 0.003(3)
C23 0.037(4) 0.016(3) 0.022(4) 0.010(3) -0.010(3) 0.001(3)
C26 0.023(4) 0.025(3) 0.015(3) 0.001(3) -0.002(3) 0.002(3)
C25 0.029(4) 0.020(3) 0.014(3) 0.009(3) 0.003(3) 0.004(3)
C4 0.030(4) 0.021(3) 0.031(4) 0.012(3) 0.008(3) -0.006(3)
C30 0.036(5) 0.041(5) 0.021(4) 0.001(3) 0.001(3) 0.013(4)
C7 0.022(4) 0.029(4) 0.031(4) 0.015(3) 0.006(3) 0.005(3)
C5 0.026(4) 0.037(4) 0.027(4) 0.014(3) -0.004(4) -0.009(4)
C16 0.020(3) 0.015(3) 0.027(4) 0.004(3) -0.005(3) -0.012(3)
C31 0.033(4) 0.031(4) 0.025(4) 0.003(3) -0.007(3) -0.006(3)
C28 0.053(6) 0.025(4) 0.032(4) -0.004(3) -0.013(4) -0.007(4)
C24 0.027(4) 0.022(3) 0.022(4) 0.009(3) -0.003(3) -0.005(3)
C29 0.038(5) 0.043(5) 0.038(5) 0.021(4) -0.004(4) -0.011(4)
C6 0.034(4) 0.033(4) 0.024(4) 0.010(3) 0.014(3) -0.004(4)
C17 0.026(4) 0.012(3) 0.034(4) -0.006(3) -0.005(3) -0.003(3)
C2 0.045(5) 0.021(4) 0.028(4) -0.001(3) -0.002(4) 0.010(4)
C18 0.046(6) 0.045(5) 0.030(4) -0.019(4) 0.011(4) -0.013(4)
C19 0.037(5) 0.031(4) 0.039(5) 0.006(4) -0.018(4) 0.000(4)
C12 0.022(4) 0.049(5) 0.051(6) 0.020(5) 0.010(4) 0.009(4)
C14 0.034(4) 0.012(3) 0.021(3) -0.004(3) -0.009(3) -0.001(3)
C8 0.044(6) 0.039(5) 0.050(6) 0.002(5) -0.007(5) -0.018(4)
C11 0.065(7) 0.057(6) 0.029(5) -0.006(4) 0.024(5) -0.013(6)
C9 0.036(5) 0.027(4) 0.064(7) 0.018(4) 0.009(5) 0.005(4)
C10 0.045(6) 0.056(6) 0.042(5) 0.021(5) -0.013(5) -0.012(5)
C15 0.024(4) 0.016(3) 0.023(3) -0.005(3) -0.002(3) -0.004(3)
C22 0.032(5) 0.023(4) 0.078(8) -0.005(5) -0.003(5) 0.007(4)
C21 0.032(4) 0.038(5) 0.032(4) 0.013(4) -0.012(4) -0.007(4)
C13 0.028(4) 0.024(4) 0.022(4) -0.008(3) 0.001(3) -0.005(3)
C32 0.034(5) 0.034(4) 0.028(4) 0.000(4) -0.001(4) 0.012(4)
C1 0.042(5) 0.020(4) 0.041(5) -0.008(3) -0.014(4) -0.007(4)

loop_
_atom_type_symbol
_atom_type_description
_atom_type_scat_dispersion_real
_atom_type_scat_dispersion_imag
_atom_type_scat_source
C C 0.0181 0.0091 'International Tables Vol C Tables 4.2.6.8 and 6.1.1.4'
H H 0.0000 0.0000 'International Tables Vol C Tables 4.2.6.8 and 6.1.1.4'
Ir Ir -4.7710 6.5667 'International Tables Vol C Tables 4.2.6.8 and 6.1.1.4'
N N 0.0311 0.0180 'International Tables Vol C Tables 4.2.6.8 and 6.1.1.4'
Nb Nb -0.1121 2.4826 'International Tables Vol C Tables 4.2.6.8 and 6.1.1.4'

loop_
_exptl_crystal_face_index_h
_exptl_crystal_face_index_k
_exptl_crystal_face_index_l
_exptl_crystal_face_perp_dist
0 0 13 0.0637
3 -4 -11 0.0378
-2 7 8 0.0301
-2 9 3 0.0394
2 -9 -3 0.0343
5 6 -4 0.0506
8 -1 -4 0.0686
-4 -5 9 0.0560
5 -6 7 0.0788
0 -1 -13 0.0572
-5 -1 11 0.0475
-6 -6 2 0.0648
1 6 9 0.0420
1 -5 -11 0.0333
-5 4 9 0.0334
-1 8 7 0.0300
2 -7 -8 0.0220
0 -9 -1 0.0364
-5 6 6 0.0365
7 3 -6 0.0514
1 -9 2 0.0456
-5 7 1 0.0445
2 -6 9 0.0683
-4 6 -8 0.0626

loop_
_geom_angle_atom_site_label_1
_geom_angle_atom_site_label_2
_geom_angle_atom_site_label_3
_geom_angle
_geom_angle_site_symmetry_1
_geom_angle_site_symmetry_3
_geom_angle_publ_flag
Nb1 Ir2 Ir1 59.508(16) . . ?
Nb1 Ir2 C14 167.61(18) . . ?
Nb1 Ir2 C13 157.9(2) . . ?
C16 Ir2 Ir1 139.1(2) . . ?
C16 Ir2 Nb1 121.4(2) . . ?
C16 Ir2 C17 37.0(3) . . ?
C16 Ir2 C14 61.1(3) . . ?
C16 Ir2 C15 38.0(3) . . ?
C16 Ir2 C13 60.4(3) . . ?
C17 Ir2 Ir1 107.2(2) . . ?
C17 Ir2 Nb1 130.5(2) . . ?
C17 Ir2 C14 59.7(3) . . ?
C17 Ir2 C13 35.8(3) . . ?
C14 Ir2 Ir1 127.9(2) . . ?
C15 Ir2 Ir1 163.00(19) . . ?
C15 Ir2 Nb1 137.37(19) . . ?
C15 Ir2 C17 61.7(3) . . ?
C15 Ir2 C14 36.2(3) . . ?
C15 Ir2 C13 59.6(3) . . ?
C13 Ir2 Ir1 103.7(2) . . ?
C13 Ir2 C14 34.5(3) . . ?
C27 Ir3 Nb1 144.9(2) . . ?
C27 Ir3 C26 37.8(3) . . ?
C27 Ir3 C25 62.9(3) . . ?
C27 Ir3 C24 63.2(3) . . ?
C23 Ir3 Nb1 145.1(2) . . ?
C23 Ir3 C27 37.8(3) . . ?
C23 Ir3 C26 63.2(3) . . ?
C23 Ir3 C25 63.1(3) . . ?
C23 Ir3 C24 37.7(3) . . ?
C26 Ir3 Nb1 147.0(2) . . ?
C26 Ir3 C25 37.4(3) . . ?
C26 Ir3 C24 63.2(3) . . ?
C25 Ir3 Nb1 148.70(19) . . ?
C24 Ir3 Nb1 147.2(2) . . ?
C24 Ir3 C25 38.0(3) . . ?
Nb1 Ir1 Ir2 52.151(14) . . ?
C3 Ir1 Ir2 140.4(2) . . ?
C3 Ir1 Nb1 108.6(2) . . ?
C3 Ir1 C4 37.1(3) . . ?
C3 Ir1 C7 38.3(3) . . ?
C3 Ir1 C5 61.9(3) . . ?
C3 Ir1 C6 62.1(3) . . ?
C4 Ir1 Ir2 108.6(2) . . ?
C4 Ir1 Nb1 106.1(2) . . ?
C4 Ir1 C5 37.0(3) . . ?
C4 Ir1 C6 61.8(3) . . ?
C7 Ir1 Ir2 165.1(2) . . ?
C7 Ir1 Nb1 139.9(2) . . ?
C7 Ir1 C4 62.6(3) . . ?
C7 Ir1 C5 61.7(3) . . ?
C7 Ir1 C6 36.5(3) . . ?
C5 Ir1 Ir2 103.8(2) . . ?
C5 Ir1 Nb1 133.2(2) . . ?
C5 Ir1 C6 36.8(3) . . ?
C6 Ir1 Ir2 129.4(2) . . ?
C6 Ir1 Nb1 167.9(2) . . ?
Ir2 Nb1 Ir3 116.95(2) . . ?
Ir2 Nb1 Ir1 68.340(18) . . ?
Ir1 Nb1 Ir3 122.56(2) . . ?
N1 Nb1 Ir2 115.84(18) . . ?
N1 Nb1 Ir3 112.51(18) . . ?
N1 Nb1 Ir1 113.99(19) . . ?
C2 N1 Nb1 133.1(5) . . ?
C2 N1 C1 110.5(6) . . ?
C1 N1 Nb1 115.8(5) . . ?
C4 C3 Ir1 72.4(4) . . ?
C4 C3 C7 107.7(7) . . ?
C4 C3 C8 126.5(8) . . ?
C7 C3 Ir1 71.2(4) . . ?
C7 C3 C8 125.5(8) . . ?
C8 C3 Ir1 127.1(6) . . ?
H20A C20 H20B 109.5 . . ?
H20A C20 H20C 109.5 . . ?
H20B C20 H20C 109.5 . . ?
C15 C20 H20A 109.5 . . ?
C15 C20 H20B 109.5 . . ?
C15 C20 H20C 109.5 . . ?
C23 C27 Ir3 70.6(4) . . ?
C23 C27 C26 107.6(7) . . ?
C23 C27 C32 126.5(7) . . ?
C26 C27 Ir3 71.2(4) . . ?
C26 C27 C32 125.7(7) . . ?
C32 C27 Ir3 127.2(6) . . ?
C27 C23 Ir3 71.6(4) . . ?
C27 C23 C28 124.9(8) . . ?
C28 C23 Ir3 127.0(5) . . ?
C24 C23 Ir3 71.8(4) . . ?
C24 C23 C27 108.7(7) . . ?
C24 C23 C28 126.2(8) . . ?
C27 C26 Ir3 71.0(4) . . ?
C27 C26 C31 125.4(7) . . ?
C25 C26 Ir3 71.5(4) . . ?
C25 C26 C27 108.2(7) . . ?
C25 C26 C31 126.3(7) . . ?
C31 C26 Ir3 126.8(5) . . ?
C26 C25 Ir3 71.1(4) . . ?
C26 C25 C30 125.8(7) . . ?
C26 C25 C24 108.2(7) . . ?
C30 C25 Ir3 125.7(5) . . ?
C24 C25 Ir3 70.9(4) . . ?
C24 C25 C30 125.9(7) . . ?
C3 C4 Ir1 70.5(4) . . ?
C3 C4 C5 108.2(7) . . ?
C3 C4 C9 125.3(8) . . ?
C5 C4 Ir1 72.7(4) . . ?
C5 C4 C9 126.0(9) . . ?
C9 C4 Ir1 129.1(6) . . ?
C25 C30 H30A 109.5 . . ?
C25 C30 H30B 109.5 . . ?
C25 C30 H30C 109.5 . . ?
H30A C30 H30B 109.5 . . ?
H30A C30 H30C 109.5 . . ?
H30B C30 H30C 109.5 . . ?
C3 C7 Ir1 70.5(4) . . ?
C3 C7 C12 125.4(8) . . ?
C6 C7 Ir1 74.6(5) . . ?
C6 C7 C3 108.3(7) . . ?
C6 C7 C12 126.1(9) . . ?
C12 C7 Ir1 124.3(5) . . ?
C4 C5 Ir1 70.3(4) . . ?
C4 C5 C6 108.4(7) . . ?
C4 C5 C10 124.0(9) . . ?
C6 C5 Ir1 72.7(4) . . ?
C6 C5 C10 127.1(9) . . ?
C10 C5 Ir1 129.5(6) . . ?
C17 C16 Ir2 73.6(4) . . ?
C17 C16 C15 107.1(7) . . ?
C17 C16 C21 126.2(7) . . ?
C15 C16 Ir2 72.0(4) . . ?
C15 C16 C21 126.3(7) . . ?
C21 C16 Ir2 125.7(5) . . ?
C26 C31 H31A 109.5 . . ?
C26 C31 H31B 109.5 . . ?
C26 C31 H31C 109.5 . . ?
H31A C31 H31B 109.5 . . ?
H31A C31 H31C 109.5 . . ?
H31B C31 H31C 109.5 . . ?
C23 C28 H28A 109.5 . . ?
C23 C28 H28B 109.5 . . ?
C23 C28 H28C 109.5 . . ?
H28A C28 H28B 109.5 . . ?
H28A C28 H28C 109.5 . . ?
H28B C28 H28C 109.5 . . ?
C23 C24 Ir3 70.5(4) . . ?
C23 C24 C25 107.3(7) . . ?
C23 C24 C29 127.1(8) . . ?
C25 C24 Ir3 71.1(4) . . ?
C25 C24 C29 125.3(8) . . ?
C29 C24 Ir3 129.3(6) . . ?
C24 C29 H29A 109.5 . . ?
C24 C29 H29B 109.5 . . ?
C24 C29 H29C 109.5 . . ?
H29A C29 H29B 109.5 . . ?
H29A C29 H29C 109.5 . . ?
H29B C29 H29C 109.5 . . ?
C7 C6 Ir1 68.9(4) . . ?
C7 C6 C5 107.4(8) . . ?
C7 C6 C11 126.9(9) . . ?
C5 C6 Ir1 70.5(4) . . ?
C5 C6 C11 125.8(9) . . ?
C11 C6 Ir1 127.1(6) . . ?
C16 C17 Ir2 69.4(4) . . ?
C16 C17 C22 126.1(8) . . ?
C16 C17 C13 108.6(7) . . ?
C22 C17 Ir2 127.0(6) . . ?
C13 C17 Ir2 77.1(4) . . ?
C13 C17 C22 124.6(8) . . ?
N1 C2 H2A 109.5 . . ?
N1 C2 H2B 109.5 . . ?
N1 C2 H2C 109.5 . . ?
H2A C2 H2B 109.5 . . ?
H2A C2 H2C 109.5 . . ?
H2B C2 H2C 109.5 . . ?
H18A C18 H18B 109.5 . . ?
H18A C18 H18C 109.5 . . ?
H18B C18 H18C 109.5 . . ?
C13 C18 H18A 109.5 . . ?
C13 C18 H18B 109.5 . . ?
C13 C18 H18C 109.5 . . ?
H19A C19 H19B 109.5 . . ?
H19A C19 H19C 109.5 . . ?
H19B C19 H19C 109.5 . . ?
C14 C19 H19A 109.5 . . ?
C14 C19 H19B 109.5 . . ?
C14 C19 H19C 109.5 . . ?
C7 C12 H12A 109.5 . . ?
C7 C12 H12B 109.5 . . ?
C7 C12 H12C 109.5 . . ?
H12A C12 H12B 109.5 . . ?
H12A C12 H12C 109.5 . . ?
H12B C12 H12C 109.5 . . ?
C19 C14 Ir2 128.1(5) . . ?
C15 C14 Ir2 65.8(4) . . ?
C15 C14 C19 125.2(7) . . ?
C13 C14 Ir2 72.6(4) . . ?
C13 C14 C19 127.8(8) . . ?
C13 C14 C15 106.9(6) . . ?
C3 C8 H8A 109.5 . . ?
C3 C8 H8B 109.5 . . ?
C3 C8 H8C 109.5 . . ?
H8A C8 H8B 109.5 . . ?
H8A C8 H8C 109.5 . . ?
H8B C8 H8C 109.5 . . ?
C6 C11 H11A 109.5 . . ?
C6 C11 H11B 109.5 . . ?
C6 C11 H11C 109.5 . . ?
H11A C11 H11B 109.5 . . ?
H11A C11 H11C 109.5 . . ?
H11B C11 H11C 109.5 . . ?
C4 C9 H9A 109.5 . . ?
C4 C9 H9B 109.5 . . ?
C4 C9 H9C 109.5 . . ?
H9A C9 H9B 109.5 . . ?
H9A C9 H9C 109.5 . . ?
H9B C9 H9C 109.5 . . ?
C5 C10 H10A 109.5 . . ?
C5 C10 H10B 109.5 . . ?
C5 C10 H10C 109.5 . . ?
H10A C10 H10B 109.5 . . ?
H10A C10 H10C 109.5 . . ?
H10B C10 H10C 109.5 . . ?
C20 C15 Ir2 126.2(5) . . ?
C16 C15 Ir2 70.0(4) . . ?
C16 C15 C20 126.3(7) . . ?
C16 C15 C14 108.4(6) . . ?
C14 C15 Ir2 78.0(4) . . ?
C14 C15 C20 124.4(7) . . ?
C17 C22 H22A 109.5 . . ?
C17 C22 H22B 109.5 . . ?
C17 C22 H22C 109.5 . . ?
H22A C22 H22B 109.5 . . ?
H22A C22 H22C 109.5 . . ?
H22B C22 H22C 109.5 . . ?
C16 C21 H21A 109.5 . . ?
C16 C21 H21B 109.5 . . ?
C16 C21 H21C 109.5 . . ?
H21A C21 H21B 109.5 . . ?
H21A C21 H21C 109.5 . . ?
H21B C21 H21C 109.5 . . ?
C17 C13 Ir2 67.1(4) . . ?
C17 C13 C18 124.5(8) . . ?
C18 C13 Ir2 129.3(6) . . ?
C14 C13 Ir2 73.0(4) . . ?
C14 C13 C17 108.8(7) . . ?
C14 C13 C18 126.5(8) . . ?
C27 C32 H32A 109.5 . . ?
C27 C32 H32B 109.5 . . ?
C27 C32 H32C 109.5 . . ?
H32A C32 H32B 109.5 . . ?
H32A C32 H32C 109.5 . . ?
H32B C32 H32C 109.5 . . ?
N1 C1 H1A 109.5 . . ?
N1 C1 H1B 109.5 . . ?
N1 C1 H1C 109.5 . . ?
H1A C1 H1B 109.5 . . ?
H1A C1 H1C 109.5 . . ?
H1B C1 H1C 109.5 . . ?

loop_
_geom_bond_atom_site_label_1
_geom_bond_atom_site_label_2
_geom_bond_distance
_geom_bond_site_symmetry_2
_geom_bond_publ_flag
Ir2 Ir1 2.7633(4) . ?
Ir2 Nb1 2.3477(6) . ?
Ir2 C16 2.195(6) . ?
Ir2 C17 2.249(7) . ?
Ir2 C14 2.384(7) . ?
Ir2 C15 2.222(7) . ?
Ir2 C13 2.378(7) . ?
Ir3 Nb1 2.6832(6) . ?
Ir3 C27 2.219(7) . ?
Ir3 C23 2.206(7) . ?
Ir3 C26 2.222(7) . ?
Ir3 C25 2.226(7) . ?
Ir3 C24 2.224(7) . ?
Ir1 Nb1 2.5620(6) . ?
Ir1 C3 2.216(7) . ?
Ir1 C4 2.242(7) . ?
Ir1 C7 2.226(8) . ?
Ir1 C5 2.274(8) . ?
Ir1 C6 2.302(8) . ?
Nb1 N1 1.996(6) . ?
N1 C2 1.445(10) . ?
N1 C1 1.459(10) . ?
C3 C4 1.417(12) . ?
C3 C7 1.456(12) . ?
C3 C8 1.497(12) . ?
C20 H20A 0.9800 . ?
C20 H20B 0.9800 . ?
C20 H20C 0.9800 . ?
C20 C15 1.499(11) . ?
C27 C23 1.433(11) . ?
C27 C26 1.440(10) . ?
C27 C32 1.509(11) . ?
C23 C28 1.494(11) . ?
C23 C24 1.431(12) . ?
C26 C25 1.425(11) . ?
C26 C31 1.500(11) . ?
C25 C30 1.501(11) . ?
C25 C24 1.449(11) . ?
C4 C5 1.433(12) . ?
C4 C9 1.486(12) . ?
C30 H30A 0.9800 . ?
C30 H30B 0.9800 . ?
C30 H30C 0.9800 . ?
C7 C6 1.419(13) . ?
C7 C12 1.505(11) . ?
C5 C6 1.444(13) . ?
C5 C10 1.496(13) . ?
C16 C17 1.412(11) . ?
C16 C15 1.438(10) . ?
C16 C21 1.499(11) . ?
C31 H31A 0.9800 . ?
C31 H31B 0.9800 . ?
C31 H31C 0.9800 . ?
C28 H28A 0.9800 . ?
C28 H28B 0.9800 . ?
C28 H28C 0.9800 . ?
C24 C29 1.494(12) . ?
C29 H29A 0.9800 . ?
C29 H29B 0.9800 . ?
C29 H29C 0.9800 . ?
C6 C11 1.501(13) . ?
C17 C22 1.496(11) . ?
C17 C13 1.428(11) . ?
C2 H2A 0.9800 . ?
C2 H2B 0.9800 . ?
C2 H2C 0.9800 . ?
C18 H18A 0.9800 . ?
C18 H18B 0.9800 . ?
C18 H18C 0.9800 . ?
C18 C13 1.516(11) . ?
C19 H19A 0.9800 . ?
C19 H19B 0.9800 . ?
C19 H19C 0.9800 . ?
C19 C14 1.503(11) . ?
C12 H12A 0.9800 . ?
C12 H12B 0.9800 . ?
C12 H12C 0.9800 . ?
C14 C15 1.439(11) . ?
C14 C13 1.411(11) . ?
C8 H8A 0.9800 . ?
C8 H8B 0.9800 . ?
C8 H8C 0.9800 . ?
C11 H11A 0.9800 . ?
C11 H11B 0.9800 . ?
C11 H11C 0.9800 . ?
C9 H9A 0.9800 . ?
C9 H9B 0.9800 . ?
C9 H9C 0.9800 . ?
C10 H10A 0.9800 . ?
C10 H10B 0.9800 . ?
C10 H10C 0.9800 . ?
C22 H22A 0.9800 . ?
C22 H22B 0.9800 . ?
C22 H22C 0.9800 . ?
C21 H21A 0.9800 . ?
C21 H21B 0.9800 . ?
C21 H21C 0.9800 . ?
C32 H32A 0.9800 . ?
C32 H32B 0.9800 . ?
C32 H32C 0.9800 . ?
C1 H1A 0.9800 . ?
C1 H1B 0.9800 . ?
C1 H1C 0.9800 . ?

loop_
_geom_torsion_atom_site_label_1
_geom_torsion_atom_site_label_2
_geom_torsion_atom_site_label_3
_geom_torsion_atom_site_label_4
_geom_torsion
_geom_torsion_site_symmetry_1
_geom_torsion_site_symmetry_2
_geom_torsion_site_symmetry_3
_geom_torsion_site_symmetry_4
_geom_torsion_publ_flag
Ir2 C16 C17 C22 121.5(8) . . . . ?
Ir2 C16 C17 C13 -67.7(5) . . . . ?
Ir2 C16 C15 C20 -120.8(7) . . . . ?
Ir2 C16 C15 C14 69.3(5) . . . . ?
Ir2 C17 C13 C18 123.0(8) . . . . ?
Ir2 C17 C13 C14 -61.4(5) . . . . ?
Ir2 C14 C15 C20 125.9(7) . . . . ?
Ir2 C14 C15 C16 -63.9(5) . . . . ?
Ir2 C14 C13 C17 57.8(5) . . . . ?
Ir2 C14 C13 C18 -126.7(8) . . . . ?
Ir3 C27 C23 C28 122.8(8) . . . . ?
Ir3 C27 C23 C24 -62.7(5) . . . . ?
Ir3 C27 C26 C25 62.2(5) . . . . ?
Ir3 C27 C26 C31 -122.2(7) . . . . ?
Ir3 C23 C24 C25 -62.0(5) . . . . ?
Ir3 C23 C24 C29 125.0(8) . . . . ?
Ir3 C26 C25 C30 -120.9(7) . . . . ?
Ir3 C26 C25 C24 61.5(5) . . . . ?
Ir3 C25 C24 C23 61.6(5) . . . . ?
Ir3 C25 C24 C29 -125.3(8) . . . . ?
Ir1 C3 C4 C5 -63.4(5) . . . . ?
Ir1 C3 C4 C9 124.7(8) . . . . ?
Ir1 C3 C7 C6 65.6(6) . . . . ?
Ir1 C3 C7 C12 -118.8(8) . . . . ?
Ir1 C4 C5 C6 -63.1(5) . . . . ?
Ir1 C4 C5 C10 125.0(8) . . . . ?
Ir1 C7 C6 C5 60.3(5) . . . . ?
Ir1 C7 C6 C11 -121.2(8) . . . . ?
Ir1 C5 C6 C7 -59.3(5) . . . . ?
Ir1 C5 C6 C11 122.2(8) . . . . ?
C3 C4 C5 Ir1 62.0(5) . . . . ?
C3 C4 C5 C6 -1.1(8) . . . . ?
C3 C4 C5 C10 -173.1(8) . . . . ?
C3 C7 C6 Ir1 -62.9(5) . . . . ?
C3 C7 C6 C5 -2.6(9) . . . . ?
C3 C7 C6 C11 175.9(8) . . . . ?
C27 C23 C24 Ir3 62.5(5) . . . . ?
C27 C23 C24 C25 0.6(8) . . . . ?
C27 C23 C24 C29 -172.4(7) . . . . ?
C27 C26 C25 Ir3 -61.9(5) . . . . ?
C27 C26 C25 C30 177.3(7) . . . . ?
C27 C26 C25 C24 -0.3(8) . . . . ?
C23 C27 C26 Ir3 -61.5(5) . . . . ?
C23 C27 C26 C25 0.7(8) . . . . ?
C23 C27 C26 C31 176.3(7) . . . . ?
C26 C27 C23 Ir3 61.9(5) . . . . ?
C26 C27 C23 C28 -175.3(7) . . . . ?
C26 C27 C23 C24 -0.8(8) . . . . ?
C26 C25 C24 Ir3 -61.7(5) . . . . ?
C26 C25 C24 C23 -0.1(8) . . . . ?
C26 C25 C24 C29 173.0(7) . . . . ?
C4 C3 C7 Ir1 -63.7(5) . . . . ?
C4 C3 C7 C6 1.9(8) . . . . ?
C4 C3 C7 C12 177.5(7) . . . . ?
C4 C5 C6 Ir1 61.6(5) . . . . ?
C4 C5 C6 C7 2.3(9) . . . . ?
C4 C5 C6 C11 -176.2(8) . . . . ?
C30 C25 C24 Ir3 120.7(7) . . . . ?
C30 C25 C24 C23 -177.7(7) . . . . ?
C30 C25 C24 C29 -4.6(12) . . . . ?
C7 C3 C4 Ir1 62.9(5) . . . . ?
C7 C3 C4 C5 -0.4(8) . . . . ?
C7 C3 C4 C9 -172.4(7) . . . . ?
C16 C17 C13 Ir2 62.7(5) . . . . ?
C16 C17 C13 C18 -174.2(7) . . . . ?
C16 C17 C13 C14 1.4(8) . . . . ?
C31 C26 C25 Ir3 122.6(7) . . . . ?
C31 C26 C25 C30 1.7(12) . . . . ?
C31 C26 C25 C24 -175.9(7) . . . . ?
C28 C23 C24 Ir3 -123.0(8) . . . . ?
C28 C23 C24 C25 175.0(7) . . . . ?
C28 C23 C24 C29 2.0(12) . . . . ?
C17 C16 C15 Ir2 -65.8(5) . . . . ?
C17 C16 C15 C20 173.4(7) . . . . ?
C17 C16 C15 C14 3.5(8) . . . . ?
C19 C14 C15 Ir2 -120.7(7) . . . . ?
C19 C14 C15 C20 5.2(12) . . . . ?
C19 C14 C15 C16 175.3(7) . . . . ?
C19 C14 C13 Ir2 125.1(8) . . . . ?
C19 C14 C13 C17 -177.1(7) . . . . ?
C19 C14 C13 C18 -1.6(13) . . . . ?
C12 C7 C6 Ir1 121.5(8) . . . . ?
C12 C7 C6 C5 -178.1(8) . . . . ?
C12 C7 C6 C11 0.3(13) . . . . ?
C8 C3 C4 Ir1 -123.5(8) . . . . ?
C8 C3 C4 C5 173.1(8) . . . . ?
C8 C3 C4 C9 1.1(13) . . . . ?
C8 C3 C7 Ir1 122.7(8) . . . . ?
C8 C3 C7 C6 -171.7(8) . . . . ?
C8 C3 C7 C12 3.9(12) . . . . ?
C9 C4 C5 Ir1 -126.2(8) . . . . ?
C9 C4 C5 C6 170.7(7) . . . . ?
C9 C4 C5 C10 -1.2(13) . . . . ?
C10 C5 C6 Ir1 -126.8(9) . . . . ?
C10 C5 C6 C7 173.9(8) . . . . ?
C10 C5 C6 C11 -4.6(14) . . . . ?
C15 C16 C17 Ir2 64.7(5) . . . . ?
C15 C16 C17 C22 -173.8(8) . . . . ?
C15 C16 C17 C13 -3.0(8) . . . . ?
C15 C14 C13 Ir2 -56.9(5) . . . . ?
C15 C14 C13 C17 0.8(8) . . . . ?
C15 C14 C13 C18 176.3(7) . . . . ?
C22 C17 C13 Ir2 -126.3(8) . . . . ?
C22 C17 C13 C18 -3.3(12) . . . . ?
C22 C17 C13 C14 172.3(7) . . . . ?
C21 C16 C17 Ir2 -122.6(8) . . . . ?
C21 C16 C17 C22 -1.0(12) . . . . ?
C21 C16 C17 C13 169.7(7) . . . . ?
C21 C16 C15 Ir2 121.5(7) . . . . ?
C21 C16 C15 C20 0.7(12) . . . . ?
C21 C16 C15 C14 -169.2(7) . . . . ?
C13 C14 C15 Ir2 61.3(5) . . . . ?
C13 C14 C15 C20 -172.8(7) . . . . ?
C13 C14 C15 C16 -2.7(8) . . . . ?
C32 C27 C23 Ir3 -122.5(8) . . . . ?
C32 C27 C23 C28 0.3(12) . . . . ?
C32 C27 C23 C24 174.9(7) . . . . ?
C32 C27 C26 Ir3 122.8(8) . . . . ?
C32 C27 C26 C25 -175.0(7) . . . . ?
C32 C27 C26 C31 0.6(12) . . . . ?

loop_
_exptl_oxdiff_crystal_face_indexfrac_h
_exptl_oxdiff_crystal_face_indexfrac_k
_exptl_oxdiff_crystal_face_indexfrac_l
_exptl_oxdiff_crystal_face_x
_exptl_oxdiff_crystal_face_y
_exptl_oxdiff_crystal_face_z
-0.1234 0.3212 13.2362 0.0720 -0.8762 0.4765
2.7791 -3.8727 -11.0724 -0.5504 0.6396 -0.5366
-2.1512 6.8824 7.7998 0.8274 -0.5043 0.2471
-1.8751 8.5116 3.0821 0.9726 -0.2321 -0.0090
1.8751 -8.5116 -3.0821 -0.9726 0.2321 0.0090
5.1824 6.3144 -4.2787 0.4197 -0.1036 -0.9017
7.7885 -0.5996 -3.7889 -0.4099 -0.1741 -0.8954
-4.3453 -4.8955 8.5805 -0.2980 -0.2506 0.9211
4.5420 -5.5939 7.2931 -0.7595 -0.6505 0.0090
-0.4193 -0.5409 -13.2058 -0.0711 0.9079 -0.4131
-4.8245 -0.6016 10.6315 0.1737 -0.4266 0.8876
-6.3713 -5.5161 1.5954 -0.2920 0.3356 0.8956
0.8907 6.4163 9.1950 0.6505 -0.7595 0.0092
1.2042 -5.1724 -10.6703 -0.6160 0.7211 -0.3172
-4.8604 3.8063 9.0337 0.6288 -0.3871 0.6744
-0.9559 7.6362 6.8589 0.8514 -0.5204 0.0662
2.1109 -6.9001 -7.7951 -0.8275 0.5066 -0.2423
0.2116 -8.9512 -1.4537 -0.9420 0.2238 0.2502
-5.0062 5.8663 5.8926 0.8410 -0.2026 0.5016
6.6246 3.0178 -6.3054 0.0098 0.0016 -1.0000
1.2272 -8.7767 2.1972 -0.9588 -0.0778 0.2733
-4.8897 7.1477 1.2997 0.9575 0.0756 0.2785
2.1479 -6.2169 8.9192 -0.7161 -0.6150 0.3301
-3.5128 5.9523 -8.1316 0.7499 0.6431 -0.1553
